data_4031819
loop_
_publ_author_name
'Engelhart, Jens U.'
'Paulus, Fabian'
'Schaffroth, Manuel'
'Vasilenko, Vladislav'
'Tverskoy, Olena'
'Rominger, Frank'
'Bunz, Uwe H. F.'

_publ_section_title
;
 Halogenated Symmetrical Tetraazapentacenes: Synthesis, Structures, and
 Properties.
;
_journal_issue 3
_journal_name_full 'The Journal of organic chemistry'
_journal_page_first 1198
_journal_page_last 1205
_journal_paper_doi 10.1021/acs.joc.5b02731
_journal_volume 81
_journal_year 2016
_chemical_formula_sum 'C40 H48.46 Cl4 N4 O0.23 Si2'
_chemical_formula_weight 786.95
_chemical_name_common '6a in manuscript'
_chemical_name_systematic
; 
 ? 
;
_space_group_IT_number 2
_symmetry_cell_setting triclinic
_symmetry_space_group_name_Hall '-P 1'
_symmetry_space_group_name_H-M 'P -1'
_atom_sites_solution_hydrogens geom
_atom_sites_solution_primary direct
_atom_sites_solution_secondary difmap
_audit_creation_method SHELXL-97
_cell_angle_alpha 97.224(2)
_cell_angle_beta 102.464(2)
_cell_angle_gamma 101.810(2)
_cell_formula_units_Z 2
_cell_length_a 10.1041(12)
_cell_length_b 12.3922(14)
_cell_length_c 17.938(2)
_cell_measurement_reflns_used 3636
_cell_measurement_temperature 200(2)
_cell_measurement_theta_max 25.58
_cell_measurement_theta_min 2.36
_cell_volume 2112.5(4)
_computing_cell_refinement 'Bruker SAINT'
_computing_data_collection 'Bruker APEX2'
_computing_data_reduction 'Bruker SAINT'
_computing_molecular_graphics 'Bruker SHELXTL'
_computing_publication_material 'Bruker SHELXTL'
_computing_structure_refinement 'SHELXL-97 (Sheldrick, 2008)'
_computing_structure_solution 'SHELXS-97 (Sheldrick, 2008)'
_diffrn_ambient_temperature 200(2)
_diffrn_measured_fraction_theta_full 1.000
_diffrn_measured_fraction_theta_max 1.000
_diffrn_measurement_device_type 'Bruker APEX-II Quazar'
_diffrn_measurement_method '\f and \w scans'
_diffrn_radiation_monochromator graphite
_diffrn_radiation_source 'fine-focus sealed tube'
_diffrn_radiation_type MoK\a
_diffrn_radiation_wavelength 0.71073
_diffrn_reflns_av_R_equivalents 0.0708
_diffrn_reflns_av_sigmaI/netI 0.0732
_diffrn_reflns_limit_h_max 12
_diffrn_reflns_limit_h_min -12
_diffrn_reflns_limit_k_max 15
_diffrn_reflns_limit_k_min -15
_diffrn_reflns_limit_l_max 21
_diffrn_reflns_limit_l_min -21
_diffrn_reflns_number 34291
_diffrn_reflns_theta_full 25.68
_diffrn_reflns_theta_max 25.68
_diffrn_reflns_theta_min 1.71
_exptl_absorpt_coefficient_mu 0.370
_exptl_absorpt_correction_T_max 0.9854
_exptl_absorpt_correction_T_min 0.8512
_exptl_absorpt_correction_type multi-scan
_exptl_absorpt_process_details
;
Sheldrick, G. M. (2008). <i>SADABS</i>. University of G\"ottingen, Germany.
;
_exptl_crystal_colour red
_exptl_crystal_density_diffrn 1.237
_exptl_crystal_density_method 'not measured'
_exptl_crystal_description plate
_exptl_crystal_F_000 829
_exptl_crystal_size_max 0.45
_exptl_crystal_size_mid 0.29
_exptl_crystal_size_min 0.04
_refine_diff_density_max 0.242
_refine_diff_density_min -0.334
_refine_diff_density_rms 0.058
_refine_ls_extinction_method none
_refine_ls_goodness_of_fit_ref 1.043
_refine_ls_hydrogen_treatment constr
_refine_ls_matrix_type full
_refine_ls_number_parameters 484
_refine_ls_number_reflns 8016
_refine_ls_number_restraints 52
_refine_ls_restrained_S_all 1.040
_refine_ls_R_factor_all 0.1165
_refine_ls_R_factor_gt 0.0584
_refine_ls_shift/su_max 0.001
_refine_ls_shift/su_mean 0.000
_refine_ls_structure_factor_coef Fsqd
_refine_ls_weighting_details 'calc w=1/[\s^2^(Fo^2^)+(0.0473P)^2^+0.8999P] where P=(Fo^2^+2Fc^2^)/3'
_refine_ls_weighting_scheme calc
_refine_ls_wR_factor_gt 0.1174
_refine_ls_wR_factor_ref 0.1418
_reflns_number_gt 4758
_reflns_number_total 8016
_reflns_threshold_expression >2sigma(I)
_cod_data_source_file jo5b02731_si_001.cif
_cod_data_source_block je18
_cod_depositor_comments
;
The following automatic conversions were performed:

'_symmetry_cell_setting' value 'Triclinic' changed to 'triclinic'
according to
/usr/data/users/saulius/crontab/automatic-downloads/rss-feeds/ACS/lib/dictionaries/cif_core.dic
dictionary named 'cif_core.dic' version 2.4.2 from 2011-04-26.

Automatic conversion script
Id: cif_fix_values 4268 2015-11-12 08:31:59Z antanas 

 Adding full bibliography for 4031817--4031822.cif.
;
_cod_original_sg_symbol_H-M P-1
_cod_database_code 4031819

loop_
_symmetry_equiv_pos_as_xyz
'x, y, z'
'-x, -y, -z'

loop_
_atom_site_label
_atom_site_type_symbol
_atom_site_fract_x
_atom_site_fract_y
_atom_site_fract_z
_atom_site_U_iso_or_equiv
_atom_site_adp_type
_atom_site_occupancy
_atom_site_symmetry_multiplicity
_atom_site_calc_flag
_atom_site_refinement_flags
_atom_site_disorder_assembly
_atom_site_disorder_group
Cl1 Cl 0.53554(10) 0.88357(7) 0.64551(6) 0.0523(3) Uani 1 1 d . . .
Cl2 Cl 0.43188(9) 0.86254(7) 0.46390(6) 0.0429(3) Uani 1 1 d . . .
Cl3 Cl -0.02130(10) -0.38018(7) 0.37703(6) 0.0446(3) Uani 1 1 d . A .
Cl4 Cl 0.07938(9) -0.36412(7) 0.55838(6) 0.0384(2) Uani 1 1 d . . .
Si1 Si 0.53028(13) 0.29924(9) 0.84431(6) 0.0455(3) Uani 1 1 d . . .
Si2 Si 0.01437(12) 0.20124(9) 0.17999(6) 0.0416(3) Uani 1 1 d . . .
C1 C 0.3763(3) 0.2656(3) 0.6749(2) 0.0289(8) Uani 1 1 d . . .
C2 C 0.4347(4) 0.2738(3) 0.7420(2) 0.0401(9) Uani 1 1 d . . .
C3 C 0.1483(3) 0.2331(3) 0.3521(2) 0.0271(8) Uani 1 1 d . . .
C4 C 0.0969(4) 0.2224(3) 0.2840(2) 0.0352(9) Uani 1 1 d . A .
C11 C 0.3146(3) 0.2582(3) 0.59479(18) 0.0235(7) Uani 1 1 d . . .
C12 C 0.3253(3) 0.3566(3) 0.56215(18) 0.0245(7) Uani 1 1 d . A .
N13 N 0.3866(3) 0.4577(2) 0.60679(16) 0.0296(7) Uani 1 1 d . . .
H13 H 0.4206 0.4629 0.6569 0.035 Uiso 0.48(2) 1 calc PR . .
C14 C 0.3963(3) 0.5532(3) 0.57401(19) 0.0259(8) Uani 1 1 d . . .
C15 C 0.4562(3) 0.6588(3) 0.6207(2) 0.0330(8) Uani 1 1 d . . .
H15 H 0.4904 0.6652 0.6751 0.040 Uiso 1 1 calc R . .
C16 C 0.4655(4) 0.7534(3) 0.5872(2) 0.0348(9) Uani 1 1 d . . .
C17 C 0.4180(3) 0.7448(3) 0.5069(2) 0.0330(9) Uani 1 1 d . . .
C18 C 0.3583(3) 0.6411(3) 0.4606(2) 0.0283(8) Uani 1 1 d . . .
H18 H 0.3259 0.6355 0.4061 0.034 Uiso 1 1 calc R . .
C19 C 0.3456(3) 0.5448(3) 0.49353(19) 0.0257(8) Uani 1 1 d . . .
N20 N 0.2835(3) 0.4410(2) 0.44762(16) 0.0266(6) Uani 1 1 d . A .
H20 H 0.2525 0.4355 0.3972 0.032 Uiso 0.48(2) 1 calc PR . .
C21 C 0.2705(3) 0.3487(3) 0.47974(19) 0.0261(8) Uani 1 1 d . . .
C22 C 0.2059(3) 0.2431(3) 0.43296(18) 0.0236(7) Uani 1 1 d . A .
C23 C 0.1940(3) 0.1454(3) 0.46595(18) 0.0244(7) Uani 1 1 d . . .
N24 N 0.1331(3) 0.0444(2) 0.42091(16) 0.0268(6) Uani 1 1 d . A .
H24 H 0.1004 0.0397 0.3707 0.032 Uiso 0.52(2) 1 calc PR . .
C25 C 0.1214(3) -0.0514(2) 0.45259(18) 0.0237(7) Uani 1 1 d . . .
C26 C 0.0613(3) -0.1558(3) 0.4055(2) 0.0299(8) Uani 1 1 d . A .
H26 H 0.0279 -0.1610 0.3511 0.036 Uiso 1 1 calc R . .
C27 C 0.0502(3) -0.2518(3) 0.4376(2) 0.0303(8) Uani 1 1 d . . .
C28 C 0.0966(3) -0.2443(3) 0.5180(2) 0.0297(8) Uani 1 1 d . A .
C29 C 0.1572(3) -0.1412(3) 0.5654(2) 0.0281(8) Uani 1 1 d . . .
H29 H 0.1893 -0.1365 0.6198 0.034 Uiso 1 1 calc R A .
C30 C 0.1711(3) -0.0433(3) 0.53277(19) 0.0249(7) Uani 1 1 d . A .
N31 N 0.2348(3) 0.0595(2) 0.57988(16) 0.0270(6) Uani 1 1 d . . .
H31 H 0.2666 0.0641 0.6302 0.032 Uiso 0.52(2) 1 calc PR A .
C32 C 0.2476(3) 0.1525(3) 0.54797(18) 0.0241(7) Uani 1 1 d . A .
C41 C 0.4885(5) 0.1638(3) 0.8811(2) 0.0575(12) Uani 1 1 d . . .
H41 H 0.3844 0.1401 0.8691 0.069 Uiso 1 1 calc R . .
C42 C 0.5345(7) 0.0685(4) 0.8402(4) 0.115(2) Uani 1 1 d . . .
H42A H 0.4989 0.0607 0.7839 0.172 Uiso 1 1 calc R . .
H42B H 0.4976 -0.0014 0.8569 0.172 Uiso 1 1 calc R . .
H42C H 0.6367 0.0846 0.8532 0.172 Uiso 1 1 calc R . .
C43 C 0.5404(6) 0.1772(4) 0.9704(3) 0.103(2) Uani 1 1 d . . .
H43A H 0.5074 0.2378 0.9955 0.155 Uiso 1 1 calc R . .
H43B H 0.6427 0.1952 0.9851 0.155 Uiso 1 1 calc R . .
H43C H 0.5039 0.1071 0.9869 0.155 Uiso 1 1 calc R . .
C44 C 0.7187(5) 0.3570(4) 0.8479(3) 0.0675(14) Uani 1 1 d . . .
H44 H 0.7212 0.4289 0.8278 0.081 Uiso 1 1 calc R . .
C45 C 0.7783(6) 0.2873(5) 0.7941(4) 0.114(2) Uani 1 1 d . . .
H45A H 0.7152 0.2684 0.7421 0.170 Uiso 1 1 calc R . .
H45B H 0.7883 0.2183 0.8137 0.170 Uiso 1 1 calc R . .
H45C H 0.8699 0.3301 0.7918 0.170 Uiso 1 1 calc R . .
C46 C 0.8140(6) 0.3908(5) 0.9306(3) 0.130(3) Uani 1 1 d . . .
H46A H 0.7727 0.4368 0.9632 0.196 Uiso 1 1 calc R . .
H46B H 0.9060 0.4338 0.9290 0.196 Uiso 1 1 calc R . .
H46C H 0.8241 0.3233 0.9522 0.196 Uiso 1 1 calc R . .
C47 C 0.4593(5) 0.4069(4) 0.8950(2) 0.0624(13) Uani 1 1 d . . .
H47 H 0.5090 0.4221 0.9512 0.075 Uiso 1 1 calc R . .
C48 C 0.3033(6) 0.3650(4) 0.8887(3) 0.097(2) Uani 1 1 d . . .
H48A H 0.2872 0.2948 0.9089 0.146 Uiso 1 1 calc R . .
H48B H 0.2515 0.3519 0.8343 0.146 Uiso 1 1 calc R . .
H48C H 0.2713 0.4213 0.9190 0.146 Uiso 1 1 calc R . .
C49 C 0.4833(6) 0.5177(4) 0.8653(3) 0.0826(16) Uani 1 1 d . . .
H49A H 0.5833 0.5459 0.8699 0.124 Uiso 1 1 calc R . .
H49B H 0.4498 0.5724 0.8960 0.124 Uiso 1 1 calc R . .
H49C H 0.4323 0.5059 0.8107 0.124 Uiso 1 1 calc R . .
C51 C -0.1186(4) 0.2875(3) 0.1680(2) 0.0550(11) Uani 1 1 d D A .
H51 H -0.1613 0.2786 0.1112 0.066 Uiso 1 1 calc R . .
C52 C -0.2362(5) 0.2501(4) 0.2067(3) 0.0815(16) Uani 1 1 d D . .
H52A H -0.2803 0.1706 0.1868 0.122 Uiso 1 1 calc R A .
H52B H -0.3058 0.2944 0.1951 0.122 Uiso 1 1 calc R . .
H52C H -0.1983 0.2614 0.2629 0.122 Uiso 1 1 calc R . .
C53 C -0.0500(5) 0.4121(4) 0.1981(3) 0.0811(16) Uani 1 1 d D . .
H53A H 0.0249 0.4358 0.1727 0.122 Uiso 1 1 calc R A .
H53B H -0.0111 0.4242 0.2543 0.122 Uiso 1 1 calc R . .
H53C H -0.1200 0.4560 0.1866 0.122 Uiso 1 1 calc R . .
C54 C 0.1570(5) 0.2550(4) 0.1332(2) 0.0567(12) Uani 1 1 d D A .
H54 H 0.2022 0.3330 0.1617 0.068 Uiso 1 1 calc R . .
C55 C 0.2724(5) 0.1916(4) 0.1422(3) 0.0742(14) Uani 1 1 d D . .
H55A H 0.3059 0.1875 0.1970 0.111 Uiso 1 1 calc R A .
H55B H 0.3498 0.2309 0.1234 0.111 Uiso 1 1 calc R . .
H55C H 0.2357 0.1157 0.1118 0.111 Uiso 1 1 calc R . .
C56 C 0.1058(6) 0.2654(4) 0.0481(2) 0.0843(17) Uani 1 1 d D . .
H56A H 0.0325 0.3069 0.0433 0.126 Uiso 1 1 calc R A .
H56B H 0.0684 0.1905 0.0163 0.126 Uiso 1 1 calc R . .
H56C H 0.1839 0.3055 0.0303 0.126 Uiso 1 1 calc R . .
C57 C -0.077(2) 0.0476(16) 0.1518(11) 0.058(5) Uani 0.584(18) 1 d PDU A 1
H57 H -0.1511 0.0352 0.1810 0.069 Uiso 0.584(18) 1 calc PR A 1
C58 C -0.153(3) 0.021(3) 0.0654(11) 0.078(6) Uani 0.584(18) 1 d PDU A 1
H58A H -0.2089 0.0754 0.0538 0.118 Uiso 0.584(18) 1 calc PR A 1
H58B H -0.2134 -0.0546 0.0530 0.118 Uiso 0.584(18) 1 calc PR A 1
H58C H -0.0837 0.0256 0.0343 0.118 Uiso 0.584(18) 1 calc PR A 1
C59 C 0.0152(16) -0.0326(8) 0.1734(7) 0.092(4) Uani 0.584(18) 1 d PDU A 1
H59A H 0.0611 -0.0132 0.2289 0.138 Uiso 0.584(18) 1 calc PR A 1
H59B H 0.0862 -0.0267 0.1435 0.138 Uiso 0.584(18) 1 calc PR A 1
H59C H -0.0423 -0.1095 0.1615 0.138 Uiso 0.584(18) 1 calc PR A 1
C57B C -0.061(3) 0.050(3) 0.1434(15) 0.066(7) Uani 0.416(18) 1 d PDU A 2
H57B H 0.0174 0.0231 0.1278 0.079 Uiso 0.416(18) 1 calc PR A 2
C58B C -0.179(5) 0.014(4) 0.0689(16) 0.079(9) Uani 0.416(18) 1 d PDU A 2
H58D H -0.1520 0.0538 0.0288 0.119 Uiso 0.416(18) 1 calc PR A 2
H58E H -0.2643 0.0311 0.0792 0.119 Uiso 0.416(18) 1 calc PR A 2
H58F H -0.1958 -0.0673 0.0511 0.119 Uiso 0.416(18) 1 calc PR A 2
C59B C -0.090(3) -0.0181(13) 0.2061(10) 0.123(12) Uani 0.416(18) 1 d PDU A 2
H59D H -0.0118 0.0075 0.2524 0.184 Uiso 0.416(18) 1 calc PR A 2
H59E H -0.0998 -0.0977 0.1868 0.184 Uiso 0.416(18) 1 calc PR A 2
H59F H -0.1761 -0.0076 0.2193 0.184 Uiso 0.416(18) 1 calc PR A 2
O1 O 0.3233(15) 0.4752(12) 0.2934(8) 0.080 Uiso 0.229(5) 1 d P . .

loop_
_atom_site_aniso_label
_atom_site_aniso_U_11
_atom_site_aniso_U_22
_atom_site_aniso_U_33
_atom_site_aniso_U_23
_atom_site_aniso_U_13
_atom_site_aniso_U_12
Cl1 0.0493(6) 0.0201(5) 0.0769(8) -0.0081(5) 0.0070(6) 0.0039(4)
Cl2 0.0384(6) 0.0187(5) 0.0803(8) 0.0147(4) 0.0255(5) 0.0111(4)
Cl3 0.0496(6) 0.0183(4) 0.0604(7) -0.0014(4) 0.0121(5) 0.0031(4)
Cl4 0.0397(5) 0.0206(4) 0.0637(7) 0.0160(4) 0.0218(5) 0.0124(4)
Si1 0.0593(8) 0.0401(6) 0.0295(6) 0.0052(5) -0.0040(5) 0.0114(6)
Si2 0.0520(7) 0.0396(6) 0.0282(6) 0.0036(5) -0.0016(5) 0.0137(5)
C1 0.029(2) 0.0219(18) 0.032(2) 0.0037(15) 0.0043(17) 0.0038(15)
C2 0.045(2) 0.038(2) 0.035(2) 0.0045(17) 0.0053(19) 0.0113(19)
C3 0.0273(19) 0.0190(17) 0.033(2) 0.0046(15) 0.0037(16) 0.0045(15)
C4 0.042(2) 0.0272(19) 0.035(2) 0.0065(16) 0.0061(19) 0.0077(17)
C11 0.0206(18) 0.0234(17) 0.0243(19) 0.0029(14) 0.0027(14) 0.0046(14)
C12 0.0211(18) 0.0251(18) 0.028(2) 0.0009(14) 0.0060(15) 0.0089(14)
N13 0.0288(16) 0.0247(15) 0.0333(17) 0.0039(13) 0.0045(13) 0.0065(13)
C14 0.0205(18) 0.0185(17) 0.039(2) 0.0037(15) 0.0076(16) 0.0055(14)
C15 0.027(2) 0.0261(19) 0.041(2) -0.0029(16) 0.0056(17) 0.0057(16)
C16 0.029(2) 0.0163(18) 0.055(3) -0.0038(16) 0.0095(18) 0.0036(15)
C17 0.0224(19) 0.0171(17) 0.061(3) 0.0072(16) 0.0144(18) 0.0042(15)
C18 0.0262(19) 0.0196(17) 0.042(2) 0.0077(15) 0.0120(16) 0.0076(15)
C19 0.0191(17) 0.0201(17) 0.038(2) 0.0028(15) 0.0095(15) 0.0041(14)
N20 0.0251(16) 0.0202(15) 0.0328(17) 0.0051(12) 0.0041(13) 0.0051(12)
C21 0.0207(18) 0.0283(19) 0.031(2) 0.0041(15) 0.0093(15) 0.0080(15)
C22 0.0221(18) 0.0223(17) 0.0277(19) 0.0072(14) 0.0063(15) 0.0067(14)
C23 0.0172(17) 0.0249(18) 0.033(2) 0.0039(15) 0.0071(15) 0.0082(14)
N24 0.0292(16) 0.0166(14) 0.0338(17) 0.0056(12) 0.0070(13) 0.0042(12)
C25 0.0211(18) 0.0200(17) 0.032(2) 0.0051(14) 0.0071(15) 0.0077(14)
C26 0.0278(19) 0.0221(18) 0.039(2) 0.0010(15) 0.0078(16) 0.0073(15)
C27 0.0259(19) 0.0157(17) 0.049(2) 0.0028(15) 0.0117(17) 0.0048(14)
C28 0.0246(19) 0.0196(17) 0.052(2) 0.0118(16) 0.0161(17) 0.0108(15)
C29 0.0246(19) 0.0255(18) 0.037(2) 0.0079(15) 0.0099(16) 0.0088(15)
C30 0.0218(18) 0.0185(17) 0.037(2) 0.0057(14) 0.0087(15) 0.0089(14)
N31 0.0293(16) 0.0219(15) 0.0306(16) 0.0040(12) 0.0082(13) 0.0075(12)
C32 0.0223(18) 0.0268(18) 0.0257(19) 0.0077(14) 0.0060(15) 0.0100(15)
C41 0.072(3) 0.041(2) 0.053(3) 0.012(2) 0.003(2) 0.010(2)
C42 0.155(6) 0.043(3) 0.158(6) 0.024(3) 0.056(5) 0.029(4)
C43 0.140(5) 0.084(4) 0.069(4) 0.051(3) -0.011(4) 0.005(4)
C44 0.061(3) 0.058(3) 0.068(3) 0.017(3) -0.011(3) 0.003(2)
C45 0.074(4) 0.102(5) 0.170(7) 0.022(5) 0.040(4) 0.024(4)
C46 0.086(5) 0.149(6) 0.108(5) 0.049(5) -0.045(4) -0.022(4)
C47 0.102(4) 0.050(3) 0.035(3) 0.005(2) 0.014(3) 0.021(3)
C48 0.146(6) 0.079(4) 0.105(5) 0.031(3) 0.081(4) 0.053(4)
C49 0.120(5) 0.047(3) 0.085(4) 0.012(3) 0.023(3) 0.031(3)
C51 0.062(3) 0.060(3) 0.039(3) 0.008(2) -0.004(2) 0.024(2)
C52 0.069(4) 0.089(4) 0.092(4) 0.013(3) 0.018(3) 0.034(3)
C53 0.093(4) 0.056(3) 0.103(4) 0.015(3) 0.019(3) 0.041(3)
C54 0.071(3) 0.059(3) 0.042(3) 0.011(2) 0.011(2) 0.022(2)
C55 0.082(4) 0.082(4) 0.068(3) 0.017(3) 0.030(3) 0.027(3)
C56 0.112(4) 0.109(4) 0.052(3) 0.041(3) 0.030(3) 0.046(4)
C57 0.081(11) 0.031(8) 0.052(7) 0.005(6) 0.004(7) 0.005(6)
C58 0.072(11) 0.063(11) 0.068(9) -0.031(8) -0.014(7) 0.002(8)
C59 0.107(10) 0.048(6) 0.108(9) 0.006(5) -0.004(7) 0.028(6)
C57B 0.061(12) 0.065(15) 0.051(11) -0.010(9) -0.007(9) 0.006(10)
C58B 0.083(17) 0.081(17) 0.047(10) 0.003(11) -0.005(9) -0.014(13)
C59B 0.16(2) 0.047(9) 0.094(12) 0.029(9) -0.069(12) -0.030(11)

loop_
_atom_type_symbol
_atom_type_description
_atom_type_scat_dispersion_real
_atom_type_scat_dispersion_imag
_atom_type_scat_source
C C 0.0033 0.0016 'International Tables Vol C Tables 4.2.6.8 and 6.1.1.4'
H H 0.0000 0.0000 'International Tables Vol C Tables 4.2.6.8 and 6.1.1.4'
N N 0.0061 0.0033 'International Tables Vol C Tables 4.2.6.8 and 6.1.1.4'
O O 0.0106 0.0060 'International Tables Vol C Tables 4.2.6.8 and 6.1.1.4'
Si Si 0.0817 0.0704 'International Tables Vol C Tables 4.2.6.8 and 6.1.1.4'
Cl Cl 0.1484 0.1585 'International Tables Vol C Tables 4.2.6.8 and 6.1.1.4'

loop_
_geom_angle_atom_site_label_1
_geom_angle_atom_site_label_2
_geom_angle_atom_site_label_3
_geom_angle
C2 Si1 C47 105.76(19)
C2 Si1 C44 106.61(19)
C47 Si1 C44 110.4(2)
C2 Si1 C41 107.26(18)
C47 Si1 C41 110.0(2)
C44 Si1 C41 116.2(2)
C4 Si2 C57B 109.0(7)
C4 Si2 C54 105.90(17)
C57B Si2 C54 110.7(9)
C4 Si2 C51 107.16(17)
C57B Si2 C51 113.4(10)
C54 Si2 C51 110.43(19)
C4 Si2 C57 105.2(5)
C57B Si2 C57 7.3(15)
C54 Si2 C57 118.0(7)
C51 Si2 C57 109.5(6)
C2 C1 C11 176.8(4)
C1 C2 Si1 175.0(3)
C4 C3 C22 178.3(4)
C3 C4 Si2 178.0(3)
C32 C11 C12 120.6(3)
C32 C11 C1 119.9(3)
C12 C11 C1 119.5(3)
N13 C12 C11 120.8(3)
N13 C12 C21 119.6(3)
C11 C12 C21 119.7(3)
C12 N13 C14 120.1(3)
C12 N13 H13 119.9
C14 N13 H13 119.9
N13 C14 C15 120.2(3)
N13 C14 C19 120.1(3)
C15 C14 C19 119.7(3)
C16 C15 C14 119.6(3)
C16 C15 H15 120.2
C14 C15 H15 120.2
C15 C16 C17 120.6(3)
C15 C16 Cl1 119.3(3)
C17 C16 Cl1 120.1(3)
C18 C17 C16 120.1(3)
C18 C17 Cl2 118.8(3)
C16 C17 Cl2 121.1(3)
C17 C18 C19 120.1(3)
C17 C18 H18 120.0
C19 C18 H18 120.0
N20 C19 C18 120.3(3)
N20 C19 C14 119.8(3)
C18 C19 C14 119.9(3)
C21 N20 C19 120.1(3)
C21 N20 H20 120.0
C19 N20 H20 120.0
N20 C21 C22 120.0(3)
N20 C21 C12 120.3(3)
C22 C21 C12 119.7(3)
C21 C22 C23 120.4(3)
C21 C22 C3 120.8(3)
C23 C22 C3 118.7(3)
N24 C23 C22 120.3(3)
N24 C23 C32 119.4(3)
C22 C23 C32 120.3(3)
C23 N24 C25 120.7(3)
C23 N24 H24 119.7
C25 N24 H24 119.7
N24 C25 C26 120.4(3)
N24 C25 C30 119.4(3)
C26 C25 C30 120.2(3)
C27 C26 C25 120.1(3)
C27 C26 H26 119.9
C25 C26 H26 119.9
C26 C27 C28 120.1(3)
C26 C27 Cl3 118.9(3)
C28 C27 Cl3 121.1(2)
C29 C28 C27 120.4(3)
C29 C28 Cl4 119.6(3)
C27 C28 Cl4 120.1(2)
C28 C29 C30 119.8(3)
C28 C29 H29 120.1
C30 C29 H29 120.1
N31 C30 C25 120.7(3)
N31 C30 C29 119.8(3)
C25 C30 C29 119.5(3)
C32 N31 C30 119.2(3)
C32 N31 H31 120.4
C30 N31 H31 120.4
N31 C32 C11 120.2(3)
N31 C32 C23 120.5(3)
C11 C32 C23 119.3(3)
C42 C41 C43 111.0(4)
C42 C41 Si1 114.2(3)
C43 C41 Si1 113.1(3)
C42 C41 H41 105.9
C43 C41 H41 105.9
Si1 C41 H41 105.9
C41 C42 H42A 109.5
C41 C42 H42B 109.5
H42A C42 H42B 109.5
C41 C42 H42C 109.5
H42A C42 H42C 109.5
H42B C42 H42C 109.5
C41 C43 H43A 109.5
C41 C43 H43B 109.5
H43A C43 H43B 109.5
C41 C43 H43C 109.5
H43A C43 H43C 109.5
H43B C43 H43C 109.5
C45 C44 C46 112.0(5)
C45 C44 Si1 114.9(3)
C46 C44 Si1 113.8(4)
C45 C44 H44 105.0
C46 C44 H44 105.0
Si1 C44 H44 105.0
C44 C45 H45A 109.5
C44 C45 H45B 109.5
H45A C45 H45B 109.5
C44 C45 H45C 109.5
H45A C45 H45C 109.5
H45B C45 H45C 109.5
C44 C46 H46A 109.5
C44 C46 H46B 109.5
H46A C46 H46B 109.5
C44 C46 H46C 109.5
H46A C46 H46C 109.5
H46B C46 H46C 109.5
C49 C47 C48 108.9(4)
C49 C47 Si1 112.9(3)
C48 C47 Si1 111.8(3)
C49 C47 H47 107.7
C48 C47 H47 107.7
Si1 C47 H47 107.7
C47 C48 H48A 109.5
C47 C48 H48B 109.5
H48A C48 H48B 109.5
C47 C48 H48C 109.5
H48A C48 H48C 109.5
H48B C48 H48C 109.5
C47 C49 H49A 109.5
C47 C49 H49B 109.5
H49A C49 H49B 109.5
C47 C49 H49C 109.5
H49A C49 H49C 109.5
H49B C49 H49C 109.5
C52 C51 C53 109.9(4)
C52 C51 Si2 113.2(3)
C53 C51 Si2 111.1(3)
C52 C51 H51 107.5
C53 C51 H51 107.5
Si2 C51 H51 107.5
C51 C52 H52A 109.5
C51 C52 H52B 109.5
H52A C52 H52B 109.5
C51 C52 H52C 109.5
H52A C52 H52C 109.5
H52B C52 H52C 109.5
C51 C53 H53A 109.5
C51 C53 H53B 109.5
H53A C53 H53B 109.5
C51 C53 H53C 109.5
H53A C53 H53C 109.5
H53B C53 H53C 109.5
C55 C54 C56 110.4(4)
C55 C54 Si2 114.0(3)
C56 C54 Si2 114.3(3)
C55 C54 H54 105.8
C56 C54 H54 105.8
Si2 C54 H54 105.8
C54 C55 H55A 109.5
C54 C55 H55B 109.5
H55A C55 H55B 109.5
C54 C55 H55C 109.5
H55A C55 H55C 109.5
H55B C55 H55C 109.5
C54 C56 H56A 109.5
C54 C56 H56B 109.5
H56A C56 H56B 109.5
C54 C56 H56C 109.5
H56A C56 H56C 109.5
H56B C56 H56C 109.5
C59 C57 C58 112.1(17)
C59 C57 Si2 115.0(14)
C58 C57 Si2 109.5(14)
C59 C57 H57 106.5
C58 C57 H57 106.5
Si2 C57 H57 106.5
C57 C58 H58A 109.5
C57 C58 H58B 109.5
H58A C58 H58B 109.5
C57 C58 H58C 109.5
H58A C58 H58C 109.5
H58B C58 H58C 109.5
C57 C59 H59A 109.5
C57 C59 H59B 109.5
H59A C59 H59B 109.5
C57 C59 H59C 109.5
H59A C59 H59C 109.5
H59B C59 H59C 109.5
C59B C57B C58B 112.4(19)
C59B C57B Si2 114(2)
C58B C57B Si2 119(2)
C59B C57B H57B 103.1
C58B C57B H57B 103.1
Si2 C57B H57B 103.1
C57B C58B H58D 109.5
C57B C58B H58E 109.5
H58D C58B H58E 109.5
C57B C58B H58F 109.5
H58D C58B H58F 109.5
H58E C58B H58F 109.5
C57B C59B H59D 109.5
C57B C59B H59E 109.5
H59D C59B H59E 109.5
C57B C59B H59F 109.5
H59D C59B H59F 109.5
H59E C59B H59F 109.5

loop_
_geom_bond_atom_site_label_1
_geom_bond_atom_site_label_2
_geom_bond_distance
Cl1 C16 1.728(3)
Cl2 C17 1.729(3)
Cl3 C27 1.729(3)
Cl4 C28 1.726(3)
Si1 C2 1.834(4)
Si1 C47 1.868(4)
Si1 C44 1.876(5)
Si1 C41 1.882(4)
Si2 C4 1.833(4)
Si2 C57B 1.85(3)
Si2 C54 1.869(4)
Si2 C51 1.875(4)
Si2 C57 1.89(2)
C1 C2 1.203(5)
C1 C11 1.420(4)
C3 C4 1.199(4)
C3 C22 1.421(5)
C11 C32 1.412(4)
C11 C12 1.413(4)
C12 N13 1.345(4)
C12 C21 1.445(4)
N13 C14 1.382(4)
N13 H13 0.8800
C14 C15 1.400(4)
C14 C19 1.407(4)
C15 C16 1.379(5)
C15 H15 0.9500
C16 C17 1.399(5)
C17 C18 1.379(4)
C18 C19 1.392(4)
C18 H18 0.9500
C19 N20 1.381(4)
N20 C21 1.340(4)
N20 H20 0.8800
C21 C22 1.407(4)
C22 C23 1.408(4)
C23 N24 1.347(4)
C23 C32 1.439(4)
N24 C25 1.374(4)
N24 H24 0.8800
C25 C26 1.392(4)
C25 C30 1.401(4)
C26 C27 1.380(4)
C26 H26 0.9500
C27 C28 1.402(5)
C28 C29 1.382(4)
C29 C30 1.406(4)
C29 H29 0.9500
C30 N31 1.383(4)
N31 C32 1.345(4)
N31 H31 0.8800
C41 C42 1.517(6)
C41 C43 1.550(6)
C41 H41 1.0000
C42 H42A 0.9800
C42 H42B 0.9800
C42 H42C 0.9800
C43 H43A 0.9800
C43 H43B 0.9800
C43 H43C 0.9800
C44 C45 1.515(7)
C44 C46 1.537(6)
C44 H44 1.0000
C45 H45A 0.9800
C45 H45B 0.9800
C45 H45C 0.9800
C46 H46A 0.9800
C46 H46B 0.9800
C46 H46C 0.9800
C47 C49 1.528(6)
C47 C48 1.530(7)
C47 H47 1.0000
C48 H48A 0.9800
C48 H48B 0.9800
C48 H48C 0.9800
C49 H49A 0.9800
C49 H49B 0.9800
C49 H49C 0.9800
C51 C52 1.522(6)
C51 C53 1.532(5)
C51 H51 1.0000
C52 H52A 0.9800
C52 H52B 0.9800
C52 H52C 0.9800
C53 H53A 0.9800
C53 H53B 0.9800
C53 H53C 0.9800
C54 C55 1.526(5)
C54 C56 1.534(5)
C54 H54 1.0000
C55 H55A 0.9800
C55 H55B 0.9800
C55 H55C 0.9800
C56 H56A 0.9800
C56 H56B 0.9800
C56 H56C 0.9800
C57 C59 1.526(14)
C57 C58 1.534(12)
C57 H57 1.0000
C58 H58A 0.9800
C58 H58B 0.9800
C58 H58C 0.9800
C59 H59A 0.9800
C59 H59B 0.9800
C59 H59C 0.9800
C57B C59B 1.525(15)
C57B C58B 1.530(14)
C57B H57B 1.0000
C58B H58D 0.9800
C58B H58E 0.9800
C58B H58F 0.9800
C59B H59D 0.9800
C59B H59E 0.9800
C59B H59F 0.9800

loop_
_geom_torsion_atom_site_label_1
_geom_torsion_atom_site_label_2
_geom_torsion_atom_site_label_3
_geom_torsion_atom_site_label_4
_geom_torsion
C11 C1 C2 Si1 56(9)
C47 Si1 C2 C1 62(4)
C44 Si1 C2 C1 -56(4)
C41 Si1 C2 C1 179(100)
C22 C3 C4 Si2 -14(20)
C57B Si2 C4 C3 -22(10)
C54 Si2 C4 C3 -141(10)
C51 Si2 C4 C3 101(10)
C57 Si2 C4 C3 -15(10)
C2 C1 C11 C32 115(6)
C2 C1 C11 C12 -63(6)
C32 C11 C12 N13 178.7(3)
C1 C11 C12 N13 -3.6(5)
C32 C11 C12 C21 -1.7(4)
C1 C11 C12 C21 176.1(3)
C11 C12 N13 C14 -180.0(3)
C21 C12 N13 C14 0.3(4)
C12 N13 C14 C15 178.1(3)
C12 N13 C14 C19 -1.8(4)
N13 C14 C15 C16 179.9(3)
C19 C14 C15 C16 -0.3(5)
C14 C15 C16 C17 -1.2(5)
C14 C15 C16 Cl1 178.3(2)
C15 C16 C17 C18 1.5(5)
Cl1 C16 C17 C18 -178.1(3)
C15 C16 C17 Cl2 -178.8(3)
Cl1 C16 C17 Cl2 1.7(4)
C16 C17 C18 C19 -0.2(5)
Cl2 C17 C18 C19 -179.9(2)
C17 C18 C19 N20 178.8(3)
C17 C18 C19 C14 -1.3(5)
N13 C14 C19 N20 1.3(4)
C15 C14 C19 N20 -178.5(3)
N13 C14 C19 C18 -178.6(3)
C15 C14 C19 C18 1.5(5)
C18 C19 N20 C21 -179.5(3)
C14 C19 N20 C21 0.6(4)
C19 N20 C21 C22 179.4(3)
C19 N20 C21 C12 -2.1(4)
N13 C12 C21 N20 1.6(4)
C11 C12 C21 N20 -178.1(3)
N13 C12 C21 C22 -179.8(3)
C11 C12 C21 C22 0.5(4)
N20 C21 C22 C23 178.8(3)
C12 C21 C22 C23 0.2(4)
N20 C21 C22 C3 -2.9(5)
C12 C21 C22 C3 178.6(3)
C4 C3 C22 C21 -143(12)
C4 C3 C22 C23 35(12)
C21 C22 C23 N24 -179.5(3)
C3 C22 C23 N24 2.1(4)
C21 C22 C23 C32 0.1(4)
C3 C22 C23 C32 -178.2(3)
C22 C23 N24 C25 179.8(3)
C32 C23 N24 C25 0.2(4)
C23 N24 C25 C26 -178.4(3)
C23 N24 C25 C30 1.2(4)
N24 C25 C26 C27 179.8(3)
C30 C25 C26 C27 0.1(5)
C25 C26 C27 C28 1.4(5)
C25 C26 C27 Cl3 -178.5(2)
C26 C27 C28 C29 -1.8(5)
Cl3 C27 C28 C29 178.2(2)
C26 C27 C28 Cl4 178.6(3)
Cl3 C27 C28 Cl4 -1.4(4)
C27 C28 C29 C30 0.6(5)
Cl4 C28 C29 C30 -179.8(2)
N24 C25 C30 N31 -1.7(4)
C26 C25 C30 N31 178.0(3)
N24 C25 C30 C29 179.0(3)
C26 C25 C30 C29 -1.3(5)
C28 C29 C30 N31 -178.4(3)
C28 C29 C30 C25 0.9(5)
C25 C30 N31 C32 0.6(4)
C29 C30 N31 C32 179.9(3)
C30 N31 C32 C11 -178.8(3)
C30 N31 C32 C23 0.8(4)
C12 C11 C32 N31 -178.4(3)
C1 C11 C32 N31 3.9(5)
C12 C11 C32 C23 2.0(4)
C1 C11 C32 C23 -175.7(3)
N24 C23 C32 N31 -1.2(4)
C22 C23 C32 N31 179.1(3)
N24 C23 C32 C11 178.4(3)
C22 C23 C32 C11 -1.3(4)
C2 Si1 C41 C42 62.1(4)
C47 Si1 C41 C42 176.6(4)
C44 Si1 C41 C42 -57.0(4)
C2 Si1 C41 C43 -169.7(4)
C47 Si1 C41 C43 -55.1(4)
C44 Si1 C41 C43 71.2(4)
C2 Si1 C44 C45 -52.7(4)
C47 Si1 C44 C45 -167.1(4)
C41 Si1 C44 C45 66.8(4)
C2 Si1 C44 C46 176.2(4)
C47 Si1 C44 C46 61.8(4)
C41 Si1 C44 C46 -64.3(5)
C2 Si1 C47 C49 -61.7(4)
C44 Si1 C47 C49 53.2(4)
C41 Si1 C47 C49 -177.3(3)
C2 Si1 C47 C48 61.5(4)
C44 Si1 C47 C48 176.4(3)
C41 Si1 C47 C48 -54.0(4)
C4 Si2 C51 C52 -63.6(4)
C57B Si2 C51 C52 56.6(9)
C54 Si2 C51 C52 -178.5(3)
C57 Si2 C51 C52 50.0(7)
C4 Si2 C51 C53 60.6(4)
C57B Si2 C51 C53 -179.2(8)
C54 Si2 C51 C53 -54.3(4)
C57 Si2 C51 C53 174.2(7)
C4 Si2 C54 C55 62.6(4)
C57B Si2 C54 C55 -55.3(9)
C51 Si2 C54 C55 178.3(3)
C57 Si2 C54 C55 -54.8(7)
C4 Si2 C54 C56 -169.1(3)
C57B Si2 C54 C56 72.9(9)
C51 Si2 C54 C56 -53.4(4)
C57 Si2 C54 C56 73.4(7)
C4 Si2 C57 C59 -53.8(16)
C57B Si2 C57 C59 68(10)
C54 Si2 C57 C59 64.0(15)
C51 Si2 C57 C59 -168.7(13)
C4 Si2 C57 C58 178.9(16)
C57B Si2 C57 C58 -59(10)
C54 Si2 C57 C58 -63.3(18)
C51 Si2 C57 C58 64.0(18)
C4 Si2 C57B C59B 22(3)
C54 Si2 C57B C59B 138(2)
C51 Si2 C57B C59B -98(2)
C57 Si2 C57B C59B -39(8)
C4 Si2 C57B C58B 158(3)
C54 Si2 C57B C58B -86(3)
C51 Si2 C57B C58B 38(3)
C57 Si2 C57B C58B 97(11)
